data_7714819
loop_
_publ_author_name
'Biswas, Mitrali'
'Dey, Sanchaita'
'Dhara, Suman'
'Panda, Sanjib'
'Lahiri, Goutam Kumar'

_publ_section_title
;
 Metal-ligand synergy driven functionalisation of alkylene linked
 bis(aldimine) on a diruthenium(II) platform. Cyclisation <i>versus</i>
 oxygenation.
;
_journal_issue 5
_journal_name_full 'Dalton transactions (Cambridge, England : 2003)'
_journal_page_first 2167
_journal_page_last 2180
_journal_paper_doi 10.1039/d3dt03730d
_journal_volume 53
_journal_year 2024
_chemical_formula_moiety 'C34 H40 N4 O10 Ru2'
_chemical_formula_sum 'C34 H40 N4 O10 Ru2'
_chemical_formula_weight 866.84
_space_group_crystal_system triclinic
_space_group_IT_number 2
_space_group_name_Hall '-P 1'
_space_group_name_H-M_alt 'P -1'
_atom_sites_solution_hydrogens geom
_atom_sites_solution_primary dual
_audit_creation_date 2023-10-24
_audit_creation_method
;
Olex2 1.3-ac4
(compiled 2019.04.23 svn.r3594 for Rigaku Oxford Diffraction, GUI svn.r5739)
;
_audit_update_record
;
2023-10-24 deposited with the CCDC.	2023-12-21 downloaded from the CCDC.
;
_cell_angle_alpha 72.100(8)
_cell_angle_beta 69.913(8)
_cell_angle_gamma 81.135(7)
_cell_formula_units_Z 2
_cell_length_a 12.5742(10)
_cell_length_b 12.8511(11)
_cell_length_c 13.6116(12)
_cell_measurement_reflns_used 10900
_cell_measurement_temperature 150.00(10)
_cell_measurement_theta_max 22.6700
_cell_measurement_theta_min 1.9760
_cell_volume 1962.8(3)
_computing_cell_refinement 'CrysAlisPro 1.171.41.93a (Rigaku OD, 2020)'
_computing_data_collection 'CrysAlisPro 1.171.41.93a (Rigaku OD, 2020)'
_computing_data_reduction 'CrysAlisPro 1.171.41.93a (Rigaku OD, 2020)'
_computing_molecular_graphics 'Olex2 (Dolomanov et al., 2009)'
_computing_publication_material 'Olex2 (Dolomanov et al., 2009)'
_computing_structure_refinement 'ShelXL (Sheldrick, 2015)'
_computing_structure_solution 'ShelXT (Sheldrick, 2015)'
_diffrn_ambient_environment N~2~
_diffrn_ambient_temperature 150.00(10)
_diffrn_detector 'CCD plate'
_diffrn_detector_area_resol_mean 8
_diffrn_measured_fraction_theta_full 1.000
_diffrn_measured_fraction_theta_max 1.000
_diffrn_measurement_details
;
List of Runs (angles in degrees, time in seconds):

  # Type    Start    End  Width  t~exp~   \w     \q     \k     \f   Frames
#--------------------------------------------------------------------------
  1  \f   -349.73  10.27   0.80    4.00  11.09 -11.30 -31.50    --   450
  2  \w    -66.45  -0.05   0.80    4.00    --  -16.95  94.56 -34.84   83
  3  \w   -106.96  17.04   0.80    4.00    --  -11.30 -59.25 -51.92  155
  4  \w    -64.58   0.22   0.80    4.00    --  -15.09  94.56 145.16   81
  5  \f    -10.27 349.73   0.80    4.00  79.56 -11.30  31.50    --   450
  6  \w    -64.58   0.22   0.80    4.00    --  -15.09  94.56   1.16   81
  7  \w    -64.58   0.22   0.80    4.00    --  -15.09  94.56  73.16   81
  8  \w   -106.96  17.04   0.80    4.00    --  -11.30 -59.25 164.08  155
  9  \f   -339.92  20.08   0.80    4.00  17.79 -11.30 -59.25    --   450
;
_diffrn_measurement_device 'abstract diffractometer'
_diffrn_measurement_device_type 'Saxi-CrysAlisPro-abstract goniometer imported SAXI images'
_diffrn_measurement_method '\w and \f scans'
_diffrn_orient_matrix_type 'CrysAlisPro convention (1999,Acta A55,543-557)'
_diffrn_orient_matrix_UB_11 -0.0597788000
_diffrn_orient_matrix_UB_12 -0.0027688000
_diffrn_orient_matrix_UB_13 0.0220947000
_diffrn_orient_matrix_UB_21 -0.0002247000
_diffrn_orient_matrix_UB_22 0.0250572000
_diffrn_orient_matrix_UB_23 0.0398009000
_diffrn_orient_matrix_UB_31 -0.0066817000
_diffrn_orient_matrix_UB_32 0.0523317000
_diffrn_orient_matrix_UB_33 -0.0354481000
_diffrn_radiation_monochromator graphite
_diffrn_radiation_probe x-ray
_diffrn_radiation_type 'Mo K\a'
_diffrn_radiation_wavelength 0.71073
_diffrn_reflns_av_R_equivalents 0.1484
_diffrn_reflns_av_unetI/netI 0.0611
_diffrn_reflns_Laue_measured_fraction_full 1.000
_diffrn_reflns_Laue_measured_fraction_max 1.000
_diffrn_reflns_limit_h_max 14
_diffrn_reflns_limit_h_min -14
_diffrn_reflns_limit_k_max 15
_diffrn_reflns_limit_k_min -15
_diffrn_reflns_limit_l_max 16
_diffrn_reflns_limit_l_min -16
_diffrn_reflns_number 79306
_diffrn_reflns_point_group_measured_fraction_full 1.000
_diffrn_reflns_point_group_measured_fraction_max 1.000
_diffrn_reflns_theta_full 24.999
_diffrn_reflns_theta_max 24.999
_diffrn_reflns_theta_min 1.656
_diffrn_source 'fine-focus sealed X-ray tube'
_diffrn_source_type 'Enhance (Mo) X-ray Source'
_exptl_absorpt_coefficient_mu 0.825
_exptl_absorpt_correction_T_max 1.00000
_exptl_absorpt_correction_T_min 0.52090
_exptl_absorpt_correction_type multi-scan
_exptl_absorpt_process_details
;
CrysAlisPro 1.171.41.93a (Rigaku Oxford Diffraction, 2020)
Empirical absorption correction using spherical harmonics,
implemented in SCALE3 ABSPACK scaling algorithm.
;
_exptl_crystal_colour 'metallic orangish orange'
_exptl_crystal_colour_lustre metallic
_exptl_crystal_colour_modifier orangish
_exptl_crystal_colour_primary orange
_exptl_crystal_density_diffrn 1.467
_exptl_crystal_description block
_exptl_crystal_F_000 880
_exptl_crystal_size_max 0.21
_exptl_crystal_size_mid 0.18
_exptl_crystal_size_min 0.15
_refine_diff_density_max 2.075
_refine_diff_density_min -0.637
_refine_diff_density_rms 0.145
_refine_ls_extinction_method none
_refine_ls_goodness_of_fit_ref 1.057
_refine_ls_hydrogen_treatment constr
_refine_ls_matrix_type full
_refine_ls_number_parameters 459
_refine_ls_number_reflns 6910
_refine_ls_number_restraints 0
_refine_ls_restrained_S_all 1.057
_refine_ls_R_factor_all 0.0906
_refine_ls_R_factor_gt 0.0677
_refine_ls_shift/su_max 0.000
_refine_ls_shift/su_mean 0.000
_refine_ls_structure_factor_coef Fsqd
_refine_ls_weighting_details 'w=1/[\s^2^(Fo^2^)+(0.0815P)^2^+7.2215P] where P=(Fo^2^+2Fc^2^)/3'
_refine_ls_weighting_scheme calc
_refine_ls_wR_factor_gt 0.1683
_refine_ls_wR_factor_ref 0.1878
_reflns_Friedel_coverage 0.000
_reflns_number_gt 5005
_reflns_number_total 6910
_reflns_threshold_expression 'I > 2\s(I)'
_cod_data_source_file d3dt03730d2.cif
_cod_data_source_block 2a
_cod_depositor_comments 'Adding full bibliography for 7714816--7714822.cif.'
_cod_database_code 7714819
_shelx_shelxl_version_number 2018/3
_shelx_space_group_comment
;
The symmetry employed for this shelxl refinement is uniquely defined
by the following loop, which should always be used as a source of
symmetry information in preference to the above space-group names.
They are only intended as comments.
;
_shelx_estimated_absorpt_t_max 0.886
_shelx_estimated_absorpt_t_min 0.846
_reflns_odcompleteness_completeness 82.64
_reflns_odcompleteness_iscentric 1
_reflns_odcompleteness_theta 34.71
_olex2_refinement_description
;
1. Fixed Uiso
 At 1.2 times of:
  All C(H) groups, All C(H,H) groups
 At 1.5 times of:
  All C(H,H,H) groups
2.a Secondary CH2 refined with riding coordinates:
 C8(H8A,H8B), C7(H7A,H7B)
2.b Aromatic/amide H refined with riding coordinates:
 C1(H1), C14(H14), C11(H11), C4(H4), C27(H27), C17(H17), C13(H13), C2(H2),
 C12(H12), C22(H22), C32(H32), C3(H3)
2.c Idealised Me refined as rotating group:
 C15(H15A,H15B,H15C), C25(H25A,H25B,H25C), C34(H34A,H34B,H34C), C30(H30A,H30B,
 H30C), C19(H19A,H19B,H19C), C20(H20A,H20B,H20C), C29(H29A,H29B,H29C), C24(H24A,
 H24B,H24C)
;
_smtbx_masks_void_probe_radius 1.2
_smtbx_masks_void_truncation_radius 1.2
_olex2_submission_special_instructions 'No special instructions were received'
_oxdiff_exptl_absorpt_empirical_details
;
Empirical correction (ABSPACK) includes:
- Absorption correction using spherical harmonics
- Frame scaling
;
_oxdiff_exptl_absorpt_empirical_full_max 1.664
_oxdiff_exptl_absorpt_empirical_full_min 0.660

loop_
_space_group_symop_operation_xyz
'x, y, z'
'-x, -y, -z'

loop_
_atom_site_label
_atom_site_type_symbol
_atom_site_fract_x
_atom_site_fract_y
_atom_site_fract_z
_atom_site_U_iso_or_equiv
_atom_site_adp_type
_atom_site_occupancy
_atom_site_site_symmetry_order
_atom_site_calc_flag
_atom_site_refinement_flags_posn
_atom_site_refinement_flags_adp
_atom_site_refinement_flags_occupancy
_atom_site_disorder_assembly
_atom_site_disorder_group
Ru2 Ru 0.73343(5) 0.31330(5) 0.77065(5) 0.0400(2) Uani 1 1 d . . . . .
Ru1 Ru 0.24181(5) 0.27916(5) 0.81273(5) 0.0409(2) Uani 1 1 d . . . . .
O6 O 0.6772(4) 0.4332(4) 0.6624(4) 0.0400(11) Uani 1 1 d . . . . .
O2 O 0.1970(4) 0.3945(4) 0.6970(4) 0.0466(12) Uani 1 1 d . . . . .
O5 O 0.8006(4) 0.4256(4) 0.8064(4) 0.0509(13) Uani 1 1 d . . . . .
O8 O 0.5838(4) 0.3361(4) 0.8830(4) 0.0464(12) Uani 1 1 d . . . . .
O4 O 0.0920(4) 0.3140(4) 0.9214(4) 0.0510(13) Uani 1 1 d . . . . .
O1 O 0.3152(4) 0.3844(4) 0.8522(4) 0.0458(12) Uani 1 1 d . . . . .
O7 O 0.7925(4) 0.1998(4) 0.8780(4) 0.0474(12) Uani 1 1 d . . . . .
O3 O 0.2831(4) 0.1620(4) 0.9314(4) 0.0459(12) Uani 1 1 d . . . . .
N2 N 0.3840(4) 0.2323(4) 0.7062(5) 0.0367(12) Uani 1 1 d . . . . .
N4 N 0.8791(4) 0.2844(4) 0.6556(4) 0.0348(12) Uani 1 1 d . . . . .
N1 N 0.1769(5) 0.1705(4) 0.7701(5) 0.0405(13) Uani 1 1 d . . . . .
O9 O 0.4500(4) 0.1147(5) 0.5976(5) 0.0569(14) Uani 1 1 d . . . . .
N3 N 0.6799(4) 0.2060(4) 0.7205(5) 0.0365(12) Uani 1 1 d . . . . .
O10 O 0.7418(4) 0.0993(4) 0.5997(5) 0.0548(13) Uani 1 1 d . . . . .
C1 C 0.0676(6) 0.1441(6) 0.8063(6) 0.0469(18) Uani 1 1 d . . . . .
H1 H 0.012779 0.180537 0.854403 0.056 Uiso 1 1 calc R . . . .
C6 C 0.3734(6) 0.1587(6) 0.6612(6) 0.0433(17) Uani 1 1 d . . . . .
C10 C 0.8730(6) 0.2096(6) 0.6079(6) 0.0451(17) Uani 1 1 d . . . . .
C8 C 0.5633(5) 0.1775(6) 0.7515(6) 0.0413(16) Uani 1 1 d . . . . .
H8A H 0.525408 0.172777 0.829480 0.050 Uiso 1 1 calc R . . . .
H8B H 0.562197 0.104826 0.740993 0.050 Uiso 1 1 calc R . . . .
C5 C 0.2523(6) 0.1247(6) 0.6964(6) 0.0447(17) Uani 1 1 d . . . . .
C7 C 0.4974(5) 0.2638(6) 0.6828(6) 0.0451(17) Uani 1 1 d . . . . .
H7A H 0.493256 0.335096 0.697994 0.054 Uiso 1 1 calc R . . . .
H7B H 0.539141 0.273058 0.604564 0.054 Uiso 1 1 calc R . . . .
C9 C 0.7569(7) 0.1660(6) 0.6431(6) 0.0467(18) Uani 1 1 d . . . . .
C16 C 0.3135(6) 0.4866(6) 0.8090(6) 0.0497(18) Uani 1 1 d . . . . .
C18 C 0.2107(6) 0.4991(6) 0.6803(6) 0.0516(19) Uani 1 1 d . . . . .
C28 C 0.6670(6) 0.5340(6) 0.6578(6) 0.0483(18) Uani 1 1 d . . . . .
C14 C 0.9790(6) 0.3286(6) 0.6266(6) 0.0511(19) Uani 1 1 d . . . . .
H14 H 0.984381 0.379336 0.662582 0.061 Uiso 1 1 calc R . . . .
C11 C 0.9636(6) 0.1787(7) 0.5284(6) 0.0526(19) Uani 1 1 d . . . . .
H11 H 0.956337 0.125801 0.495588 0.063 Uiso 1 1 calc R . . . .
C15 C 0.3709(7) 0.5514(6) 0.8510(7) 0.061(2) Uani 1 1 d . . . . .
H15A H 0.325750 0.551048 0.925829 0.091 Uiso 1 1 calc GR . . . .
H15B H 0.377416 0.626995 0.804781 0.091 Uiso 1 1 calc GR . . . .
H15C H 0.446767 0.517898 0.849598 0.091 Uiso 1 1 calc GR . . . .
C26 C 0.7796(7) 0.5279(7) 0.7768(7) 0.053(2) Uani 1 1 d . . . . .
C4 C 0.2230(7) 0.0505(6) 0.6579(6) 0.0518(19) Uani 1 1 d . . . . .
H4 H 0.277917 0.021661 0.603406 0.062 Uiso 1 1 calc R . . . .
C33 C 0.5597(6) 0.2878(6) 0.9855(6) 0.0487(18) Uani 1 1 d . . . . .
C31 C 0.7415(6) 0.1733(6) 0.9798(7) 0.0488(19) Uani 1 1 d . . . . .
C27 C 0.7125(7) 0.5822(7) 0.7116(7) 0.062(2) Uani 1 1 d . . . . .
H27 H 0.696620 0.658525 0.703278 0.074 Uiso 1 1 calc R . . . .
C17 C 0.2650(7) 0.5413(6) 0.7287(7) 0.054(2) Uani 1 1 d . . . . .
H17 H 0.270547 0.618547 0.704346 0.065 Uiso 1 1 calc R . . . .
C21 C 0.2313(8) 0.1474(6) 1.0338(7) 0.055(2) Uani 1 1 d . . . . .
C13 C 1.0736(6) 0.3045(7) 0.5477(7) 0.060(2) Uani 1 1 d . . . . .
H13 H 1.142244 0.339366 0.527951 0.072 Uiso 1 1 calc R . . . .
C25 C 0.8379(8) 0.5936(7) 0.8171(8) 0.072(3) Uani 1 1 d . . . . .
H25A H 0.811007 0.573021 0.896772 0.108 Uiso 1 1 calc GR . . . .
H25B H 0.820205 0.671919 0.789079 0.108 Uiso 1 1 calc GR . . . .
H25C H 0.920108 0.578435 0.791379 0.108 Uiso 1 1 calc GR . . . .
C2 C 0.0334(7) 0.0660(6) 0.7755(7) 0.058(2) Uani 1 1 d . . . . .
H2 H -0.042982 0.045332 0.805952 0.069 Uiso 1 1 calc R . . . .
C12 C 1.0666(7) 0.2276(7) 0.4974(7) 0.063(2) Uani 1 1 d . . . . .
H12 H 1.130746 0.208625 0.442720 0.076 Uiso 1 1 calc R . . . .
C23 C 0.0641(7) 0.2751(7) 1.0245(7) 0.059(2) Uani 1 1 d . . . . .
C34 C 0.4446(7) 0.3161(8) 1.0546(7) 0.065(2) Uani 1 1 d . . . . .
H34A H 0.443841 0.388514 1.064760 0.097 Uiso 1 1 calc GR . . . .
H34B H 0.425765 0.261343 1.125520 0.097 Uiso 1 1 calc GR . . . .
H34C H 0.388635 0.317079 1.018886 0.097 Uiso 1 1 calc GR . . . .
C22 C 0.1305(9) 0.1992(7) 1.0776(7) 0.065(2) Uani 1 1 d . . . . .
H22 H 0.102488 0.180371 1.154835 0.079 Uiso 1 1 calc R . . . .
C32 C 0.6347(7) 0.2123(7) 1.0326(6) 0.056(2) Uani 1 1 d . . . . .
H32 H 0.608929 0.184909 1.109636 0.068 Uiso 1 1 calc R . . . .
C3 C 0.1113(7) 0.0173(6) 0.6994(7) 0.058(2) Uani 1 1 d . . . . .
H3 H 0.089495 -0.036591 0.676343 0.069 Uiso 1 1 calc R . . . .
C30 C 0.8036(8) 0.0927(7) 1.0496(7) 0.065(2) Uani 1 1 d . . . . .
H30A H 0.836781 0.031901 1.017470 0.097 Uiso 1 1 calc GR . . . .
H30B H 0.750608 0.064486 1.122614 0.097 Uiso 1 1 calc GR . . . .
H30C H 0.863970 0.128912 1.054495 0.097 Uiso 1 1 calc GR . . . .
C19 C 0.1637(8) 0.5742(7) 0.5931(7) 0.066(2) Uani 1 1 d . . . . .
H19A H 0.187689 0.545042 0.529769 0.100 Uiso 1 1 calc GR . . . .
H19B H 0.192235 0.647345 0.571580 0.100 Uiso 1 1 calc GR . . . .
H19C H 0.080659 0.578930 0.621572 0.100 Uiso 1 1 calc GR . . . .
C20 C 0.2897(10) 0.0641(7) 1.1059(8) 0.081(3) Uani 1 1 d . . . . .
H20A H 0.307102 -0.003647 1.083373 0.121 Uiso 1 1 calc GR . . . .
H20B H 0.239952 0.049015 1.181536 0.121 Uiso 1 1 calc GR . . . .
H20C H 0.360278 0.092659 1.099992 0.121 Uiso 1 1 calc GR . . . .
C29 C 0.6030(8) 0.6047(7) 0.5821(7) 0.068(2) Uani 1 1 d . . . . .
H29A H 0.650478 0.612454 0.506453 0.102 Uiso 1 1 calc GR . . . .
H29B H 0.584019 0.677195 0.595236 0.102 Uiso 1 1 calc GR . . . .
H29C H 0.533079 0.570229 0.595823 0.102 Uiso 1 1 calc GR . . . .
C24 C -0.0496(9) 0.3214(9) 1.0832(9) 0.092(3) Uani 1 1 d . . . . .
H24A H -0.039982 0.391762 1.092349 0.137 Uiso 1 1 calc GR . . . .
H24B H -0.081200 0.270240 1.154832 0.137 Uiso 1 1 calc GR . . . .
H24C H -0.101346 0.332239 1.040663 0.137 Uiso 1 1 calc GR . . . .

loop_
_atom_site_aniso_label
_atom_site_aniso_U_11
_atom_site_aniso_U_22
_atom_site_aniso_U_33
_atom_site_aniso_U_23
_atom_site_aniso_U_13
_atom_site_aniso_U_12
Ru2 0.0292(3) 0.0463(4) 0.0459(4) -0.0103(3) -0.0148(3) -0.0034(2)
Ru1 0.0279(3) 0.0468(4) 0.0470(4) -0.0090(3) -0.0143(3) -0.0015(2)
O6 0.035(3) 0.040(3) 0.043(3) -0.004(2) -0.016(2) 0.000(2)
O2 0.030(3) 0.058(3) 0.058(3) -0.028(3) -0.010(2) -0.005(2)
O5 0.045(3) 0.057(3) 0.056(3) -0.020(3) -0.017(3) -0.009(2)
O8 0.035(3) 0.057(3) 0.047(3) -0.016(2) -0.013(2) 0.001(2)
O4 0.037(3) 0.062(3) 0.056(3) -0.022(3) -0.014(2) -0.001(2)
O1 0.037(3) 0.048(3) 0.055(3) -0.014(2) -0.019(2) -0.002(2)
O7 0.040(3) 0.058(3) 0.048(3) -0.019(2) -0.008(2) -0.015(2)
O3 0.049(3) 0.043(3) 0.047(3) -0.003(2) -0.025(3) 0.000(2)
N2 0.021(3) 0.045(3) 0.046(3) -0.011(3) -0.013(2) -0.004(2)
N4 0.024(3) 0.045(3) 0.035(3) -0.002(2) -0.014(2) -0.006(2)
N1 0.028(3) 0.045(3) 0.046(3) -0.002(3) -0.018(3) -0.003(2)
O9 0.035(3) 0.078(4) 0.066(4) -0.030(3) -0.017(3) -0.003(3)
N3 0.024(3) 0.041(3) 0.047(3) -0.010(3) -0.015(3) -0.003(2)
O10 0.050(3) 0.053(3) 0.071(4) -0.025(3) -0.028(3) 0.003(2)
C1 0.033(4) 0.056(4) 0.048(4) -0.008(3) -0.014(3) -0.002(3)
C6 0.034(4) 0.051(4) 0.047(4) -0.014(3) -0.018(3) 0.002(3)
C10 0.039(4) 0.050(4) 0.044(4) -0.008(3) -0.020(3) 0.011(3)
C8 0.022(3) 0.052(4) 0.048(4) -0.010(3) -0.009(3) -0.008(3)
C5 0.036(4) 0.050(4) 0.048(4) -0.005(3) -0.021(3) 0.000(3)
C7 0.025(4) 0.051(4) 0.055(4) -0.008(3) -0.011(3) -0.007(3)
C9 0.053(5) 0.041(4) 0.053(5) -0.009(3) -0.031(4) 0.004(3)
C16 0.037(4) 0.058(5) 0.052(5) -0.024(4) -0.005(4) -0.003(3)
C18 0.040(4) 0.057(5) 0.049(4) -0.009(4) -0.012(4) 0.007(4)
C28 0.035(4) 0.046(4) 0.046(4) -0.003(3) 0.000(3) -0.002(3)
C14 0.035(4) 0.061(5) 0.060(5) -0.011(4) -0.021(4) -0.009(3)
C11 0.037(4) 0.072(5) 0.051(5) -0.022(4) -0.020(4) 0.015(4)
C15 0.060(5) 0.054(5) 0.070(6) -0.021(4) -0.019(5) -0.004(4)
C26 0.042(5) 0.056(5) 0.055(5) -0.021(4) 0.005(4) -0.018(4)
C4 0.043(4) 0.061(5) 0.054(5) -0.015(4) -0.018(4) -0.004(4)
C33 0.044(4) 0.056(4) 0.056(5) -0.022(4) -0.018(4) -0.011(3)
C31 0.042(4) 0.044(4) 0.071(6) -0.013(4) -0.031(4) -0.008(3)
C27 0.061(6) 0.051(5) 0.065(5) -0.018(4) -0.006(5) -0.009(4)
C17 0.051(5) 0.044(4) 0.063(5) -0.011(4) -0.018(4) 0.000(3)
C21 0.069(6) 0.051(4) 0.051(5) -0.009(4) -0.021(4) -0.024(4)
C13 0.032(4) 0.079(6) 0.058(5) -0.003(4) -0.012(4) -0.007(4)
C25 0.068(6) 0.073(6) 0.078(6) -0.034(5) -0.007(5) -0.026(5)
C2 0.036(4) 0.062(5) 0.076(6) -0.006(4) -0.027(4) -0.013(4)
C12 0.037(5) 0.081(6) 0.061(5) -0.010(5) -0.016(4) 0.006(4)
C23 0.050(5) 0.079(6) 0.050(5) -0.030(4) 0.000(4) -0.022(4)
C34 0.046(5) 0.088(6) 0.059(5) -0.030(5) -0.004(4) -0.013(4)
C22 0.091(7) 0.069(6) 0.039(4) -0.014(4) -0.015(5) -0.025(5)
C32 0.058(5) 0.066(5) 0.045(4) -0.008(4) -0.018(4) -0.015(4)
C3 0.053(5) 0.056(5) 0.074(6) -0.015(4) -0.036(5) 0.000(4)
C30 0.063(6) 0.062(5) 0.067(6) -0.001(4) -0.030(5) -0.010(4)
C19 0.074(6) 0.058(5) 0.064(5) -0.008(4) -0.033(5) 0.016(4)
C20 0.122(9) 0.063(6) 0.068(6) 0.000(5) -0.056(6) -0.016(6)
C29 0.064(6) 0.066(5) 0.063(5) -0.004(4) -0.021(5) 0.006(4)
C24 0.075(7) 0.111(8) 0.083(7) -0.050(7) 0.011(6) -0.026(6)

loop_
_atom_type_symbol
_atom_type_description
_atom_type_scat_dispersion_real
_atom_type_scat_dispersion_imag
_atom_type_scat_source
C C 0.0033 0.0016 'International Tables Vol C Tables 4.2.6.8 and 6.1.1.4'
H H 0.0000 0.0000 'International Tables Vol C Tables 4.2.6.8 and 6.1.1.4'
N N 0.0061 0.0033 'International Tables Vol C Tables 4.2.6.8 and 6.1.1.4'
O O 0.0106 0.0060 'International Tables Vol C Tables 4.2.6.8 and 6.1.1.4'
Ru Ru -1.2594 0.8363 'International Tables Vol C Tables 4.2.6.8 and 6.1.1.4'

loop_
_geom_angle_atom_site_label_1
_geom_angle_atom_site_label_2
_geom_angle_atom_site_label_3
_geom_angle
_geom_angle_site_symmetry_1
_geom_angle_site_symmetry_3
_geom_angle_publ_flag
O6 Ru2 O5 90.2(2) . . ?
O6 Ru2 O8 86.87(19) . . ?
O6 Ru2 N4 92.88(19) . . ?
O5 Ru2 N4 94.0(2) . . ?
O8 Ru2 O5 89.3(2) . . ?
O8 Ru2 N4 176.7(2) . . ?
O7 Ru2 O6 177.56(18) . . ?
O7 Ru2 O5 87.4(2) . . ?
O7 Ru2 O8 93.5(2) . . ?
O7 Ru2 N4 86.9(2) . . ?
O7 Ru2 N3 94.6(2) . . ?
N3 Ru2 O6 87.8(2) . . ?
N3 Ru2 O5 174.0(2) . . ?
N3 Ru2 O8 96.2(2) . . ?
N3 Ru2 N4 80.5(2) . . ?
O2 Ru1 O4 88.4(2) . . ?
O2 Ru1 O1 94.00(19) . . ?
O2 Ru1 O3 178.62(19) . . ?
O2 Ru1 N2 93.0(2) . . ?
O2 Ru1 N1 87.1(2) . . ?
O1 Ru1 O4 88.0(2) . . ?
O3 Ru1 O4 90.5(2) . . ?
O3 Ru1 O1 86.69(19) . . ?
O3 Ru1 N2 88.1(2) . . ?
O3 Ru1 N1 92.3(2) . . ?
N2 Ru1 O4 174.8(2) . . ?
N2 Ru1 O1 96.8(2) . . ?
N2 Ru1 N1 80.2(2) . . ?
N1 Ru1 O4 94.9(2) . . ?
N1 Ru1 O1 176.9(2) . . ?
C28 O6 Ru2 125.4(5) . . ?
C18 O2 Ru1 121.7(5) . . ?
C26 O5 Ru2 124.3(5) . . ?
C33 O8 Ru2 124.1(5) . . ?
C23 O4 Ru1 125.5(5) . . ?
C16 O1 Ru1 123.1(5) . . ?
C31 O7 Ru2 124.1(5) . . ?
C21 O3 Ru1 125.2(5) . . ?
C6 N2 Ru1 116.7(4) . . ?
C6 N2 C7 116.9(6) . . ?
C7 N2 Ru1 126.1(5) . . ?
C10 N4 Ru2 114.7(4) . . ?
C10 N4 C14 118.1(6) . . ?
C14 N4 Ru2 127.1(5) . . ?
C1 N1 Ru1 126.6(5) . . ?
C5 N1 Ru1 114.6(5) . . ?
C5 N1 C1 118.8(6) . . ?
C8 N3 Ru2 125.8(5) . . ?
C9 N3 Ru2 116.5(5) . . ?
C9 N3 C8 117.4(6) . . ?
N1 C1 C2 121.8(7) . . ?
N2 C6 C5 113.4(6) . . ?
O9 C6 N2 127.6(7) . . ?
O9 C6 C5 119.0(6) . . ?
N4 C10 C9 114.7(6) . . ?
N4 C10 C11 123.0(7) . . ?
C11 C10 C9 122.2(7) . . ?
N3 C8 C7 111.1(5) . . ?
N1 C5 C6 115.1(6) . . ?
N1 C5 C4 122.3(7) . . ?
C4 C5 C6 122.6(7) . . ?
N2 C7 C8 111.9(5) . . ?
N3 C9 C10 113.5(6) . . ?
O10 C9 N3 127.1(7) . . ?
O10 C9 C10 119.4(7) . . ?
O1 C16 C15 115.2(7) . . ?
O1 C16 C17 125.6(7) . . ?
C17 C16 C15 119.3(7) . . ?
O2 C18 C17 126.8(7) . . ?
O2 C18 C19 113.2(7) . . ?
C17 C18 C19 119.9(7) . . ?
O6 C28 C27 125.4(7) . . ?
O6 C28 C29 114.7(7) . . ?
C27 C28 C29 119.8(7) . . ?
N4 C14 C13 123.5(8) . . ?
C10 C11 C12 118.0(8) . . ?
O5 C26 C27 126.6(7) . . ?
O5 C26 C25 113.9(8) . . ?
C27 C26 C25 119.5(8) . . ?
C5 C4 C3 119.5(8) . . ?
O8 C33 C34 115.7(7) . . ?
O8 C33 C32 123.9(7) . . ?
C32 C33 C34 120.4(7) . . ?
O7 C31 C32 126.5(7) . . ?
O7 C31 C30 116.6(7) . . ?
C32 C31 C30 116.9(8) . . ?
C28 C27 C26 125.4(8) . . ?
C18 C17 C16 128.4(7) . . ?
O3 C21 C22 125.2(8) . . ?
O3 C21 C20 114.2(8) . . ?
C22 C21 C20 120.6(8) . . ?
C14 C13 C12 118.2(8) . . ?
C1 C2 C3 119.7(7) . . ?
C13 C12 C11 119.1(8) . . ?
O4 C23 C22 123.9(8) . . ?
O4 C23 C24 113.0(9) . . ?
C22 C23 C24 123.1(9) . . ?
C21 C22 C23 128.5(8) . . ?
C31 C32 C33 127.7(8) . . ?
C2 C3 C4 117.6(7) . . ?

loop_
_geom_bond_atom_site_label_1
_geom_bond_atom_site_label_2
_geom_bond_distance
_geom_bond_site_symmetry_2
_geom_bond_publ_flag
Ru2 O6 2.007(4) . ?
Ru2 O5 2.031(5) . ?
Ru2 O8 2.023(5) . ?
Ru2 O7 1.979(5) . ?
Ru2 N4 2.031(5) . ?
Ru2 N3 2.001(5) . ?
Ru1 O2 1.978(5) . ?
Ru1 O4 2.042(5) . ?
Ru1 O1 2.035(5) . ?
Ru1 O3 1.997(4) . ?
Ru1 N2 2.022(5) . ?
Ru1 N1 2.031(6) . ?
O6 C28 1.267(8) . ?
O2 C18 1.320(9) . ?
O5 C26 1.264(9) . ?
O8 C33 1.287(9) . ?
O4 C23 1.275(9) . ?
O1 C16 1.264(9) . ?
O7 C31 1.271(9) . ?
O3 C21 1.287(9) . ?
N2 C6 1.318(9) . ?
N2 C7 1.445(8) . ?
N4 C10 1.339(9) . ?
N4 C14 1.341(8) . ?
N1 C1 1.351(9) . ?
N1 C5 1.338(9) . ?
O9 C6 1.248(8) . ?
N3 C8 1.452(8) . ?
N3 C9 1.338(9) . ?
O10 C9 1.248(8) . ?
C1 C2 1.371(11) . ?
C6 C5 1.521(10) . ?
C10 C9 1.510(10) . ?
C10 C11 1.381(10) . ?
C8 C7 1.549(9) . ?
C5 C4 1.366(10) . ?
C16 C15 1.518(11) . ?
C16 C17 1.383(11) . ?
C18 C17 1.357(11) . ?
C18 C19 1.513(10) . ?
C28 C27 1.387(11) . ?
C28 C29 1.517(11) . ?
C14 C13 1.370(11) . ?
C11 C12 1.401(11) . ?
C26 C27 1.392(12) . ?
C26 C25 1.518(11) . ?
C4 C3 1.403(11) . ?
C33 C34 1.492(11) . ?
C33 C32 1.412(11) . ?
C31 C32 1.386(11) . ?
C31 C30 1.497(10) . ?
C21 C22 1.367(12) . ?
C21 C20 1.503(11) . ?
C13 C12 1.393(12) . ?
C2 C3 1.392(12) . ?
C23 C22 1.379(12) . ?
C23 C24 1.511(12) . ?

loop_
_smtbx_masks_void_nr
_smtbx_masks_void_average_x
_smtbx_masks_void_average_y
_smtbx_masks_void_average_z
_smtbx_masks_void_volume
_smtbx_masks_void_count_electrons
_smtbx_masks_void_content
1 0.493 0.149 0.339 118.5 23.1 ?
2 -0.493 -0.149 0.661 118.5 22.4 ?
